data_4072489
loop_
_publ_author_name
'Wagler, J\"org'

_publ_contact_author
;Wagler, J\"org 
 Institut f\"ur Anorganische Chemie  
 Technische Universit\"at Bergakademie Freiberg
 Leipziger Str. 29 
 09596 Freiberg 
 Bundesrepublik Deutschland
;
_publ_section_title
;
 A Disilane with a Hypercoordinate Silicon Atom:&#x00A0; Coordination of
 an Imine Ligand versus Si&#x2212;Si Bond Splitting
;
_journal_issue 1
_journal_name_full Organometallics
_journal_page_first 155
_journal_paper_doi 10.1021/om060698a
_journal_volume 26
_journal_year 2007
_chemical_formula_moiety 'C31 H33 N3 O Si2'
_chemical_formula_sum 'C31 H33 N3 O Si2'
_chemical_formula_weight 519.78
_chemical_melting_point 424
_chemical_name_systematic
; 
 ?
;
_space_group_IT_number 2
_symmetry_cell_setting triclinic
_symmetry_space_group_name_Hall '-P 1'
_symmetry_space_group_name_H-M 'P -1'
_atom_sites_solution_hydrogens geom
_atom_sites_solution_primary direct
_atom_sites_solution_secondary difmap
_audit_creation_method SHELXL-97
_cell_angle_alpha 76.4600(10)
_cell_angle_beta 86.5130(10)
_cell_angle_gamma 83.4490(10)
_cell_formula_units_Z 2
_cell_length_a 8.3473(3)
_cell_length_b 12.1119(5)
_cell_length_c 14.4510(6)
_cell_measurement_reflns_used 5577
_cell_measurement_temperature 203(2)
_cell_measurement_theta_max 28.55
_cell_measurement_theta_min 2.46
_cell_volume 1410.26(10)
_computing_cell_refinement 'Bruker SMART'
_computing_data_collection 'Bruker SMART'
_computing_data_reduction 'Bruker SAINT'
_computing_molecular_graphics 'Ortep32 (Farugia)'
_computing_publication_material 'Shelx-97/ciftab(Sheldrick, 1997)'
_computing_structure_refinement 'SHELXL-97 (Sheldrick, 1997)'
_computing_structure_solution 'SHELXS-97 (Sheldrick, 1990)'
_diffrn_ambient_temperature 203(2)
_diffrn_measured_fraction_theta_full 0.997
_diffrn_measured_fraction_theta_max 0.997
_diffrn_measurement_device_type 'CCD area detector'
_diffrn_measurement_method 'phi and omega scans'
_diffrn_radiation_monochromator graphite
_diffrn_radiation_source 'fine-focus sealed tube'
_diffrn_radiation_type MoK\a
_diffrn_radiation_wavelength 0.71073
_diffrn_reflns_av_R_equivalents 0.0265
_diffrn_reflns_av_sigmaI/netI 0.0312
_diffrn_reflns_limit_h_max 10
_diffrn_reflns_limit_h_min -10
_diffrn_reflns_limit_k_max 14
_diffrn_reflns_limit_k_min -14
_diffrn_reflns_limit_l_max 17
_diffrn_reflns_limit_l_min -16
_diffrn_reflns_number 18744
_diffrn_reflns_theta_full 26.00
_diffrn_reflns_theta_max 26.00
_diffrn_reflns_theta_min 1.74
_exptl_absorpt_coefficient_mu 0.154
_exptl_absorpt_correction_T_max 0.9742
_exptl_absorpt_correction_T_min 0.9338
_exptl_absorpt_correction_type multi-scan
_exptl_absorpt_process_details SADABS
_exptl_crystal_colour colorless
_exptl_crystal_density_diffrn 1.224
_exptl_crystal_density_method 'not measured'
_exptl_crystal_description plate
_exptl_crystal_F_000 552
_exptl_crystal_size_max 0.45
_exptl_crystal_size_mid 0.25
_exptl_crystal_size_min 0.17
_refine_diff_density_max 0.315
_refine_diff_density_min -0.263
_refine_diff_density_rms 0.039
_refine_ls_extinction_method none
_refine_ls_goodness_of_fit_ref 1.084
_refine_ls_hydrogen_treatment constr
_refine_ls_matrix_type full
_refine_ls_number_parameters 334
_refine_ls_number_reflns 5525
_refine_ls_number_restraints 0
_refine_ls_restrained_S_all 1.084
_refine_ls_R_factor_all 0.0437
_refine_ls_R_factor_gt 0.0345
_refine_ls_shift/su_max 0.000
_refine_ls_shift/su_mean 0.000
_refine_ls_structure_factor_coef Fsqd
_refine_ls_weighting_details 'calc w=1/[\s^2^(Fo^2^)+(0.0424P)^2^+0.3716P] where P=(Fo^2^+2Fc^2^)/3'
_refine_ls_weighting_scheme calc
_refine_ls_wR_factor_gt 0.0909
_refine_ls_wR_factor_ref 0.0942
_reflns_number_gt 4620
_reflns_number_total 5525
_reflns_threshold_expression >2sigma(I)
_cod_data_source_file om060698asi20060802_101330.cif
_cod_data_source_block compound_6
_cod_depositor_comments
;
The following automatic conversions were performed:

'_chemical_melting_point' value '424 K' was changed to '424' - the
value should be numeric and without a unit designator.

Automatic conversion script
Id: cif_fix_values 1715 2011-07-08 13:25:40Z adriana 
;
_cod_original_sg_symbol_Hall -P1
_cod_original_sg_symbol_H-M P-1
_cod_database_code 4072489

loop_
_symmetry_equiv_pos_as_xyz
'x, y, z'
'-x, -y, -z'

loop_
_atom_site_label
_atom_site_type_symbol
_atom_site_fract_x
_atom_site_fract_y
_atom_site_fract_z
_atom_site_U_iso_or_equiv
_atom_site_adp_type
_atom_site_occupancy
_atom_site_symmetry_multiplicity
_atom_site_calc_flag
_atom_site_refinement_flags
Si1 Si 0.63314(5) 0.19396(3) 0.19147(3) 0.02505(11) Uani 1 1 d .
Si2 Si 0.78393(5) 0.29434(3) 0.06046(3) 0.02380(11) Uani 1 1 d .
O1 O 0.69291(12) 0.05559(8) 0.20530(7) 0.0310(2) Uani 1 1 d .
N1 N 0.68234(15) 0.21951(10) 0.29865(8) 0.0280(3) Uani 1 1 d .
N2 N 0.82601(14) 0.42716(10) 0.07449(8) 0.0262(3) Uani 1 1 d .
N3 N 0.67103(15) 0.35524(10) -0.04007(8) 0.0269(3) Uani 1 1 d .
C1 C 0.84511(18) 0.01882(12) 0.24040(10) 0.0298(3) Uani 1 1 d .
C2 C 0.9352(2) -0.06746(14) 0.20529(12) 0.0392(4) Uani 1 1 d .
H2 H 0.8909 -0.0999 0.1608 0.047 Uiso 1 1 calc R
C3 C 1.0893(2) -0.10522(16) 0.23583(14) 0.0485(5) Uani 1 1 d .
H3 H 1.1497 -0.1644 0.2131 0.058 Uiso 1 1 calc R
C4 C 1.1548(2) -0.05592(18) 0.29983(14) 0.0515(5) Uani 1 1 d .
H4 H 1.2610 -0.0801 0.3193 0.062 Uiso 1 1 calc R
C5 C 1.0648(2) 0.02853(16) 0.33512(12) 0.0421(4) Uani 1 1 d .
H5 H 1.1112 0.0614 0.3785 0.051 Uiso 1 1 calc R
C6 C 0.90586(18) 0.06688(13) 0.30830(10) 0.0302(3) Uani 1 1 d .
C7 C 0.80862(19) 0.15320(13) 0.35289(10) 0.0301(3) Uani 1 1 d .
C8 C 0.8416(2) 0.16527(16) 0.43920(11) 0.0415(4) Uani 1 1 d .
H8A H 0.7792 0.2200 0.4663 0.050 Uiso 1 1 calc R
H8B H 0.9273 0.1190 0.4727 0.050 Uiso 1 1 calc R
C9 C 0.6020(2) 0.31787(13) 0.33084(11) 0.0338(4) Uani 1 1 d .
H9A H 0.5515 0.3714 0.2762 0.041 Uiso 1 1 calc R
H9B H 0.6840 0.3566 0.3530 0.041 Uiso 1 1 calc R
C10 C 0.47386(19) 0.29096(14) 0.41016(10) 0.0325(3) Uani 1 1 d .
C11 C 0.4249(2) 0.18259(16) 0.44225(12) 0.0410(4) Uani 1 1 d .
H11 H 0.4736 0.1224 0.4160 0.049 Uiso 1 1 calc R
C12 C 0.3040(2) 0.16218(19) 0.51306(13) 0.0515(5) Uani 1 1 d .
H12 H 0.2722 0.0882 0.5348 0.062 Uiso 1 1 calc R
C13 C 0.2312(2) 0.2497(2) 0.55134(13) 0.0554(6) Uani 1 1 d .
H13 H 0.1487 0.2360 0.5986 0.066 Uiso 1 1 calc R
C14 C 0.2794(2) 0.3575(2) 0.52039(13) 0.0540(5) Uani 1 1 d .
H14 H 0.2300 0.4174 0.5468 0.065 Uiso 1 1 calc R
C15 C 0.4009(2) 0.37834(16) 0.45010(11) 0.0417(4) Uani 1 1 d .
H15 H 0.4337 0.4521 0.4296 0.050 Uiso 1 1 calc R
C16 C 0.41183(19) 0.21217(15) 0.17765(12) 0.0379(4) Uani 1 1 d .
H16A H 0.3888 0.2227 0.1110 0.057 Uiso 1 1 d R
H16B H 0.3652 0.2786 0.2003 0.057 Uiso 1 1 d R
H16C H 0.3656 0.1448 0.2145 0.057 Uiso 1 1 d R
C17 C 0.9641(2) 0.20126(14) 0.03075(11) 0.0355(4) Uani 1 1 d .
H17A H 1.0256 0.2442 -0.0219 0.053 Uiso 1 1 d R
H17B H 0.9293 0.1357 0.0128 0.053 Uiso 1 1 d R
H17C H 1.0310 0.1756 0.0858 0.053 Uiso 1 1 d R
C18 C 0.60857(17) 0.29798(13) -0.10109(10) 0.0272(3) Uani 1 1 d .
C19 C 0.58139(19) 0.34866(14) -0.19688(11) 0.0321(3) Uani 1 1 d .
H19 H 0.6105 0.4226 -0.2229 0.039 Uiso 1 1 calc R
C20 C 0.5120(2) 0.29112(15) -0.25393(12) 0.0385(4) Uani 1 1 d .
H20 H 0.4945 0.3268 -0.3182 0.046 Uiso 1 1 calc R
C21 C 0.4682(2) 0.18276(15) -0.21824(12) 0.0409(4) Uani 1 1 d .
H21 H 0.4189 0.1450 -0.2570 0.049 Uiso 1 1 calc R
C22 C 0.4979(2) 0.13059(15) -0.12456(12) 0.0445(4) Uani 1 1 d .
H22 H 0.4703 0.0560 -0.0997 0.053 Uiso 1 1 calc R
C23 C 0.5678(2) 0.18653(14) -0.06664(11) 0.0382(4) Uani 1 1 d .
H23 H 0.5881 0.1490 -0.0031 0.046 Uiso 1 1 calc R
C24 C 0.70113(18) 0.47471(12) -0.07800(10) 0.0284(3) Uani 1 1 d .
H24A H 0.6047 0.5188 -0.1083 0.034 Uiso 1 1 calc R
H24B H 0.7903 0.4795 -0.1256 0.034 Uiso 1 1 calc R
C25 C 0.74360(18) 0.52171(12) 0.00504(10) 0.0277(3) Uani 1 1 d .
H25A H 0.8144 0.5825 -0.0171 0.033 Uiso 1 1 calc R
H25B H 0.6455 0.5534 0.0344 0.033 Uiso 1 1 calc R
C26 C 0.89078(17) 0.45221(12) 0.15361(10) 0.0259(3) Uani 1 1 d .
C27 C 0.86295(19) 0.56065(14) 0.17340(11) 0.0321(3) Uani 1 1 d .
H27 H 0.7977 0.6187 0.1336 0.039 Uiso 1 1 calc R
C28 C 0.9311(2) 0.58301(16) 0.25135(12) 0.0406(4) Uani 1 1 d .
H28 H 0.9124 0.6565 0.2633 0.049 Uiso 1 1 calc R
C29 C 1.0256(2) 0.49919(16) 0.31169(11) 0.0403(4) Uani 1 1 d .
H29 H 1.0711 0.5151 0.3645 0.048 Uiso 1 1 calc R
C31 C 1.05279(19) 0.39114(15) 0.29349(11) 0.0356(4) Uani 1 1 d .
H31 H 1.1160 0.3331 0.3347 0.043 Uiso 1 1 calc R
C32 C 0.98763(18) 0.36796(13) 0.21515(10) 0.0294(3) Uani 1 1 d .
H32 H 1.0087 0.2946 0.2031 0.035 Uiso 1 1 calc R

loop_
_atom_site_aniso_label
_atom_site_aniso_U_11
_atom_site_aniso_U_22
_atom_site_aniso_U_33
_atom_site_aniso_U_23
_atom_site_aniso_U_13
_atom_site_aniso_U_12
Si1 0.0251(2) 0.0231(2) 0.0256(2) -0.00265(15) 0.00030(15) -0.00407(16)
Si2 0.0251(2) 0.0224(2) 0.02368(19) -0.00394(15) 0.00062(15) -0.00501(16)
O1 0.0316(6) 0.0240(5) 0.0377(6) -0.0057(4) -0.0048(5) -0.0046(4)
N1 0.0309(7) 0.0272(7) 0.0246(6) -0.0045(5) 0.0024(5) -0.0022(5)
N2 0.0274(7) 0.0232(6) 0.0276(6) -0.0038(5) -0.0026(5) -0.0047(5)
N3 0.0315(7) 0.0234(6) 0.0259(6) -0.0033(5) -0.0022(5) -0.0076(5)
C1 0.0303(8) 0.0237(8) 0.0311(7) 0.0018(6) 0.0023(6) -0.0037(6)
C2 0.0450(10) 0.0302(9) 0.0400(9) -0.0057(7) 0.0043(7) -0.0018(7)
C3 0.0449(11) 0.0409(10) 0.0522(11) -0.0053(8) 0.0092(9) 0.0095(8)
C4 0.0345(10) 0.0589(13) 0.0528(11) -0.0030(9) -0.0007(8) 0.0089(9)
C5 0.0359(9) 0.0488(11) 0.0375(9) -0.0016(8) -0.0049(7) -0.0025(8)
C6 0.0307(8) 0.0290(8) 0.0265(7) 0.0028(6) 0.0011(6) -0.0052(6)
C7 0.0317(8) 0.0309(8) 0.0259(7) -0.0005(6) 0.0006(6) -0.0090(6)
C8 0.0440(10) 0.0485(11) 0.0317(8) -0.0083(7) -0.0042(7) -0.0049(8)
C9 0.0413(9) 0.0285(8) 0.0307(8) -0.0061(6) 0.0043(7) -0.0043(7)
C10 0.0329(9) 0.0404(9) 0.0249(7) -0.0092(6) -0.0018(6) -0.0026(7)
C11 0.0414(10) 0.0463(10) 0.0354(8) -0.0094(7) 0.0056(7) -0.0093(8)
C12 0.0477(11) 0.0691(14) 0.0363(9) -0.0041(9) 0.0049(8) -0.0200(10)
C13 0.0397(11) 0.0958(17) 0.0314(9) -0.0164(10) 0.0079(8) -0.0112(11)
C14 0.0466(11) 0.0824(16) 0.0366(9) -0.0293(10) 0.0001(8) 0.0095(10)
C15 0.0441(10) 0.0503(11) 0.0333(8) -0.0163(8) -0.0044(7) 0.0001(8)
C16 0.0304(9) 0.0393(9) 0.0418(9) -0.0039(7) -0.0005(7) -0.0054(7)
C17 0.0361(9) 0.0320(9) 0.0365(8) -0.0068(7) 0.0062(7) -0.0018(7)
C18 0.0246(7) 0.0290(8) 0.0296(7) -0.0094(6) -0.0001(6) -0.0041(6)
C19 0.0326(8) 0.0303(8) 0.0333(8) -0.0056(6) -0.0060(6) -0.0036(7)
C20 0.0388(9) 0.0442(10) 0.0327(8) -0.0085(7) -0.0100(7) -0.0011(8)
C21 0.0391(10) 0.0470(11) 0.0437(9) -0.0204(8) -0.0065(7) -0.0104(8)
C22 0.0567(12) 0.0378(10) 0.0443(10) -0.0132(8) 0.0005(8) -0.0210(9)
C23 0.0504(10) 0.0354(9) 0.0306(8) -0.0061(7) -0.0007(7) -0.0154(8)
C24 0.0296(8) 0.0251(8) 0.0288(7) -0.0006(6) -0.0028(6) -0.0066(6)
C25 0.0282(8) 0.0231(7) 0.0309(7) -0.0035(6) -0.0007(6) -0.0045(6)
C26 0.0230(7) 0.0294(8) 0.0264(7) -0.0072(6) 0.0049(6) -0.0095(6)
C27 0.0314(8) 0.0333(9) 0.0325(8) -0.0098(6) 0.0019(6) -0.0037(7)
C28 0.0464(10) 0.0418(10) 0.0397(9) -0.0213(8) 0.0036(8) -0.0074(8)
C29 0.0431(10) 0.0526(11) 0.0306(8) -0.0170(8) -0.0028(7) -0.0105(8)
C31 0.0325(9) 0.0439(10) 0.0290(8) -0.0029(7) -0.0013(6) -0.0087(7)
C32 0.0281(8) 0.0296(8) 0.0306(7) -0.0051(6) 0.0017(6) -0.0088(6)

loop_
_atom_type_symbol
_atom_type_description
_atom_type_scat_dispersion_real
_atom_type_scat_dispersion_imag
_atom_type_scat_source
C C 0.0033 0.0016 'International Tables Vol C Tables 4.2.6.8 and 6.1.1.4'
H H 0.0000 0.0000 'International Tables Vol C Tables 4.2.6.8 and 6.1.1.4'
N N 0.0061 0.0033 'International Tables Vol C Tables 4.2.6.8 and 6.1.1.4'
O O 0.0106 0.0060 'International Tables Vol C Tables 4.2.6.8 and 6.1.1.4'
Si Si 0.0817 0.0704 'International Tables Vol C Tables 4.2.6.8 and 6.1.1.4'

loop_
_geom_angle_atom_site_label_1
_geom_angle_atom_site_label_2
_geom_angle_atom_site_label_3
_geom_angle
O1 Si1 N1 102.17(6)
O1 Si1 C16 107.10(7)
N1 Si1 C16 111.37(7)
O1 Si1 Si2 107.75(4)
N1 Si1 Si2 112.38(4)
C16 Si1 Si2 115.05(6)
N2 Si2 N3 92.58(6)
N2 Si2 C17 114.47(7)
N3 Si2 C17 111.17(7)
N2 Si2 Si1 112.95(4)
N3 Si2 Si1 114.12(4)
C17 Si2 Si1 110.55(5)
C1 O1 Si1 116.46(9)
C7 N1 C9 118.05(13)
C7 N1 Si1 121.76(10)
C9 N1 Si1 119.97(10)
C26 N2 C25 118.11(12)
C26 N2 Si2 127.74(10)
C25 N2 Si2 112.08(9)
C18 N3 C24 118.00(11)
C18 N3 Si2 127.07(10)
C24 N3 Si2 110.92(9)
O1 C1 C2 117.41(14)
O1 C1 C6 121.13(13)
C2 C1 C6 121.46(15)
C3 C2 C1 119.87(17)
C3 C2 H2 120.1
C1 C2 H2 120.1
C2 C3 C4 119.86(17)
C2 C3 H3 120.1
C4 C3 H3 120.1
C5 C4 C3 120.06(17)
C5 C4 H4 120.0
C3 C4 H4 120.0
C4 C5 C6 121.92(17)
C4 C5 H5 119.0
C6 C5 H5 119.0
C1 C6 C5 116.73(15)
C1 C6 C7 122.98(14)
C5 C6 C7 120.28(15)
C8 C7 N1 123.09(15)
C8 C7 C6 121.03(15)
N1 C7 C6 115.88(13)
C7 C8 H8A 120.0
C7 C8 H8B 120.0
H8A C8 H8B 120.0
N1 C9 C10 115.31(13)
N1 C9 H9A 108.4
C10 C9 H9A 108.4
N1 C9 H9B 108.4
C10 C9 H9B 108.4
H9A C9 H9B 107.5
C11 C10 C15 118.79(15)
C11 C10 C9 122.25(14)
C15 C10 C9 118.94(15)
C10 C11 C12 120.50(17)
C10 C11 H11 119.8
C12 C11 H11 119.8
C13 C12 C11 120.21(19)
C13 C12 H12 119.9
C11 C12 H12 119.9
C12 C13 C14 119.81(17)
C12 C13 H13 120.1
C14 C13 H13 120.1
C13 C14 C15 120.28(18)
C13 C14 H14 119.9
C15 C14 H14 119.9
C10 C15 C14 120.41(18)
C10 C15 H15 119.8
C14 C15 H15 119.8
Si1 C16 H16A 109.5
Si1 C16 H16B 109.5
H16A C16 H16B 109.5
Si1 C16 H16C 109.5
H16A C16 H16C 109.5
H16B C16 H16C 109.5
Si2 C17 H17A 109.4
Si2 C17 H17B 109.5
H17A C17 H17B 109.5
Si2 C17 H17C 109.5
H17A C17 H17C 109.5
H17B C17 H17C 109.5
C19 C18 N3 122.46(13)
C19 C18 C23 117.37(14)
N3 C18 C23 120.16(13)
C20 C19 C18 120.74(15)
C20 C19 H19 119.6
C18 C19 H19 119.6
C21 C20 C19 121.17(15)
C21 C20 H20 119.4
C19 C20 H20 119.4
C20 C21 C22 118.76(15)
C20 C21 H21 120.6
C22 C21 H21 120.6
C21 C22 C23 120.88(16)
C21 C22 H22 119.6
C23 C22 H22 119.6
C22 C23 C18 121.04(15)
C22 C23 H23 119.5
C18 C23 H23 119.5
N3 C24 C25 107.50(11)
N3 C24 H24A 110.2
C25 C24 H24A 110.2
N3 C24 H24B 110.2
C25 C24 H24B 110.2
H24A C24 H24B 108.5
N2 C25 C24 107.70(12)
N2 C25 H25A 110.2
C24 C25 H25A 110.2
N2 C25 H25B 110.2
C24 C25 H25B 110.2
H25A C25 H25B 108.5
C27 C26 C32 117.97(14)
C27 C26 N2 121.93(14)
C32 C26 N2 120.10(13)
C28 C27 C26 120.42(15)
C28 C27 H27 119.8
C26 C27 H27 119.8
C29 C28 C27 121.08(16)
C29 C28 H28 119.5
C27 C28 H28 119.5
C28 C29 C31 119.10(15)
C28 C29 H29 120.5
C31 C29 H29 120.5
C32 C31 C29 120.50(16)
C32 C31 H31 119.7
C29 C31 H31 119.7
C31 C32 C26 120.92(15)
C31 C32 H32 119.5
C26 C32 H32 119.5

loop_
_geom_bond_atom_site_label_1
_geom_bond_atom_site_label_2
_geom_bond_distance
Si1 O1 1.6620(11)
Si1 N1 1.7304(13)
Si1 C16 1.8527(16)
Si1 Si2 2.3723(5)
Si2 N2 1.7443(12)
Si2 N3 1.7461(12)
Si2 C17 1.8648(16)
O1 C1 1.3832(18)
N1 C7 1.408(2)
N1 C9 1.4577(19)
N2 C26 1.4025(18)
N2 C25 1.4690(18)
N3 C18 1.3982(18)
N3 C24 1.4670(18)
C1 C2 1.392(2)
C1 C6 1.398(2)
C2 C3 1.379(3)
C2 H2 0.9400
C3 C4 1.380(3)
C3 H3 0.9400
C4 C5 1.376(3)
C4 H4 0.9400
C5 C6 1.401(2)
C5 H5 0.9400
C6 C7 1.492(2)
C7 C8 1.338(2)
C8 H8A 0.9400
C8 H8B 0.9400
C9 C10 1.523(2)
C9 H9A 0.9800
C9 H9B 0.9800
C10 C11 1.386(2)
C10 C15 1.386(2)
C11 C12 1.392(2)
C11 H11 0.9400
C12 C13 1.374(3)
C12 H12 0.9400
C13 C14 1.375(3)
C13 H13 0.9400
C14 C15 1.392(3)
C14 H14 0.9400
C15 H15 0.9400
C16 H16A 0.9700
C16 H16B 0.9700
C16 H16C 0.9700
C17 H17A 0.9700
C17 H17B 0.9700
C17 H17C 0.9700
C18 C19 1.398(2)
C18 C23 1.398(2)
C19 C20 1.386(2)
C19 H19 0.9400
C20 C21 1.375(2)
C20 H20 0.9400
C21 C22 1.378(2)
C21 H21 0.9400
C22 C23 1.384(2)
C22 H22 0.9400
C23 H23 0.9400
C24 C25 1.519(2)
C24 H24A 0.9800
C24 H24B 0.9800
C25 H25A 0.9800
C25 H25B 0.9800
C26 C27 1.400(2)
C26 C32 1.400(2)
C27 C28 1.386(2)
C27 H27 0.9400
C28 C29 1.379(3)
C28 H28 0.9400
C29 C31 1.385(2)
C29 H29 0.9400
C31 C32 1.384(2)
C31 H31 0.9400
C32 H32 0.9400

loop_
_geom_torsion_atom_site_label_1
_geom_torsion_atom_site_label_2
_geom_torsion_atom_site_label_3
_geom_torsion_atom_site_label_4
_geom_torsion
O1 Si1 Si2 N2 -145.90(6)
N1 Si1 Si2 N2 -34.11(7)
C16 Si1 Si2 N2 94.74(8)
O1 Si1 Si2 N3 110.03(6)
N1 Si1 Si2 N3 -138.19(7)
C16 Si1 Si2 N3 -9.33(8)
O1 Si1 Si2 C17 -16.16(7)
N1 Si1 Si2 C17 95.62(8)
C16 Si1 Si2 C17 -135.53(9)
N1 Si1 O1 C1 -47.09(11)
C16 Si1 O1 C1 -164.24(10)
Si2 Si1 O1 C1 71.46(10)
O1 Si1 N1 C7 27.06(12)
C16 Si1 N1 C7 141.10(11)
Si2 Si1 N1 C7 -88.15(11)
O1 Si1 N1 C9 -158.44(10)
C16 Si1 N1 C9 -44.40(13)
Si2 Si1 N1 C9 86.35(11)
N3 Si2 N2 C26 167.07(12)
C17 Si2 N2 C26 -78.24(13)
Si1 Si2 N2 C26 49.47(13)
N3 Si2 N2 C25 3.94(10)
C17 Si2 N2 C25 118.63(10)
Si1 Si2 N2 C25 -113.67(9)
N2 Si2 N3 C18 171.99(12)
C17 Si2 N3 C18 54.46(14)
Si1 Si2 N3 C18 -71.40(12)
N2 Si2 N3 C24 15.24(10)
C17 Si2 N3 C24 -102.28(11)
Si1 Si2 N3 C24 131.85(9)
Si1 O1 C1 C2 -144.21(11)
Si1 O1 C1 C6 35.62(16)
O1 C1 C2 C3 178.22(14)
C6 C1 C2 C3 -1.6(2)
C1 C2 C3 C4 -1.1(3)
C2 C3 C4 C5 1.8(3)
C3 C4 C5 C6 0.2(3)
O1 C1 C6 C5 -176.32(13)
C2 C1 C6 C5 3.5(2)
O1 C1 C6 C7 4.9(2)
C2 C1 C6 C7 -175.32(14)
C4 C5 C6 C1 -2.8(2)
C4 C5 C6 C7 176.03(15)
C9 N1 C7 C8 10.6(2)
Si1 N1 C7 C8 -174.83(12)
C9 N1 C7 C6 -169.45(12)
Si1 N1 C7 C6 5.15(17)
C1 C6 C7 C8 154.11(15)
C5 C6 C7 C8 -24.7(2)
C1 C6 C7 N1 -25.9(2)
C5 C6 C7 N1 155.36(14)
C7 N1 C9 C10 -80.94(17)
Si1 N1 C9 C10 104.36(13)
N1 C9 C10 C11 -6.7(2)
N1 C9 C10 C15 174.89(14)
C15 C10 C11 C12 0.3(3)
C9 C10 C11 C12 -178.16(16)
C10 C11 C12 C13 0.5(3)
C11 C12 C13 C14 -0.8(3)
C12 C13 C14 C15 0.4(3)
C11 C10 C15 C14 -0.7(2)
C9 C10 C15 C14 177.74(15)
C13 C14 C15 C10 0.4(3)
C24 N3 C18 C19 3.0(2)
Si2 N3 C18 C19 -152.30(12)
C24 N3 C18 C23 -175.75(14)
Si2 N3 C18 C23 28.9(2)
N3 C18 C19 C20 -176.82(14)
C23 C18 C19 C20 2.0(2)
C18 C19 C20 C21 -0.1(3)
C19 C20 C21 C22 -1.5(3)
C20 C21 C22 C23 1.2(3)
C21 C22 C23 C18 0.7(3)
C19 C18 C23 C22 -2.3(2)
N3 C18 C23 C22 176.55(15)
C18 N3 C24 C25 171.58(12)
Si2 N3 C24 C25 -29.32(14)
C26 N2 C25 C24 174.05(11)
Si2 N2 C25 C24 -21.02(14)
N3 C24 C25 N2 31.40(15)
C25 N2 C26 C27 7.49(19)
Si2 N2 C26 C27 -154.77(11)
C25 N2 C26 C32 -171.94(12)
Si2 N2 C26 C32 25.80(19)
C32 C26 C27 C28 0.5(2)
N2 C26 C27 C28 -178.92(14)
C26 C27 C28 C29 -0.8(2)
C27 C28 C29 C31 0.2(3)
C28 C29 C31 C32 0.8(2)
C29 C31 C32 C26 -1.1(2)
C27 C26 C32 C31 0.4(2)
N2 C26 C32 C31 179.90(13)
